data_2016840
loop_
_publ_author_name
'Gerasimenko, A. V.'
'Pushilin, M. A.'
'Davidovich, R. L.'

_publ_section_title
;
 Disordering of the [NbOF~5~]^2{-^} complex anions in bis(glycinium)
 pentafluoridooxidoniobate(V) and bis(\b-alaninium)
 pentafluoridooxidoniobate(V) dihydrate
;
_journal_coeditor_code SF3082
_journal_issue 11
_journal_name_full 'Acta Crystallographica Section C'
_journal_page_first m358
_journal_page_last m361
_journal_paper_doi 10.1107/S0108270108026413
_journal_volume 64
_journal_year 2008
_chemical_formula_iupac '(C2 H6 N O2)2 [Nb O F5]'
_chemical_formula_moiety '2(C2 H6 N O2 +), F5 Nb O 2-'
_chemical_formula_sum 'C4 H12 F5 N2 Nb O5'
_chemical_formula_weight 356.07
_chemical_name_common 'bis(glycinium) pentafluoridooxidoniobate(V)'
_chemical_name_systematic
;
bis(glycinium) pentafluoridooxidoniobate(V)
;
_space_group_IT_number 14
_symmetry_cell_setting monoclinic
_symmetry_space_group_name_Hall '-P 2ybc'
_symmetry_space_group_name_H-M 'P 1 21/c 1'
_atom_sites_solution_hydrogens difmap
_atom_sites_solution_primary direct
_atom_sites_solution_secondary difmap
_audit_creation_method SHELXL97
_cell_angle_alpha 90.00
_cell_angle_beta 90.0220(10)
_cell_angle_gamma 90.00
_cell_formula_units_Z 2
_cell_length_a 5.35320(10)
_cell_length_b 10.8585(3)
_cell_length_c 8.9913(2)
_cell_measurement_reflns_used 1882
_cell_measurement_temperature 173(2)
_cell_measurement_theta_max 50.495
_cell_measurement_theta_min 3.753
_cell_volume 522.64(2)
_computing_cell_refinement 'SAINT (Bruker, 2003)'
_computing_data_collection 'SMART (Bruker, 1998)'
_computing_data_reduction 'SAINT (Bruker, 2003)'
_computing_molecular_graphics 'XP in SHELXTL (Sheldrick, 2008)'
_computing_publication_material 'publCIF (Westrip, 2008)'
_computing_structure_refinement 'SHELXTL (Sheldrick, 2008)'
_computing_structure_solution 'SHELXTL (Sheldrick, 2008)'
_diffrn_ambient_temperature 173(2)
_diffrn_detector_area_resol_mean 8.33
_diffrn_measured_fraction_theta_full 0.995
_diffrn_measured_fraction_theta_max 0.983
_diffrn_measurement_device_type 'Bruker SMART 1000 CCD area-detector'
_diffrn_measurement_method \w
_diffrn_radiation_monochromator graphite
_diffrn_radiation_source 'fine-focus sealed tube'
_diffrn_radiation_type MoK\a
_diffrn_radiation_wavelength 0.71073
_diffrn_reflns_av_R_equivalents 0.0332
_diffrn_reflns_av_sigmaI/netI 0.0286
_diffrn_reflns_limit_h_max 11
_diffrn_reflns_limit_h_min -11
_diffrn_reflns_limit_k_max 21
_diffrn_reflns_limit_k_min -23
_diffrn_reflns_limit_l_max 19
_diffrn_reflns_limit_l_min -19
_diffrn_reflns_number 19292
_diffrn_reflns_theta_full 45.00
_diffrn_reflns_theta_max 50.50
_diffrn_reflns_theta_min 2.94
_exptl_absorpt_coefficient_mu 1.241
_exptl_absorpt_correction_T_max 0.7227
_exptl_absorpt_correction_T_min 0.6689
_exptl_absorpt_correction_type sphere
_exptl_absorpt_process_details '(SADABS; Bruker, 2003)'
_exptl_crystal_colour colourless
_exptl_crystal_density_diffrn 2.263
_exptl_crystal_density_method 'not measured'
_exptl_crystal_description spherical
_exptl_crystal_F_000 352
_exptl_crystal_size_max 0.28
_exptl_crystal_size_rad 0.14
_refine_diff_density_max 1.003
_refine_diff_density_min -0.951
_refine_ls_extinction_coef 0.0379(13)
_refine_ls_extinction_expression Fc^*^=kFc[1+0.001xFc^2^\l^3^/sin(2\q)]^-1/4^
_refine_ls_extinction_method 'SHELXTL (Sheldrick, 2008)'
_refine_ls_goodness_of_fit_ref 1.111
_refine_ls_hydrogen_treatment constr
_refine_ls_matrix_type full
_refine_ls_number_parameters 85
_refine_ls_number_reflns 5525
_refine_ls_number_restraints 0
_refine_ls_restrained_S_all 1.111
_refine_ls_R_factor_all 0.0311
_refine_ls_R_factor_gt 0.0278
_refine_ls_shift/su_max 0.011
_refine_ls_shift/su_mean 0.001
_refine_ls_structure_factor_coef Fsqd
_refine_ls_weighting_details 'calc w = 1/[\s^2^(Fo^2^)+(0.0350P)^2^+0.0886P] where P=(Fo^2^+2Fc^2^)/3'
_refine_ls_weighting_scheme calc
_refine_ls_wR_factor_gt 0.0729
_refine_ls_wR_factor_ref 0.0748
_reflns_number_gt 5027
_reflns_number_total 5525
_reflns_threshold_expression I>2\s(I)
_cod_data_source_file sf3082.cif
_cod_data_source_block I
_cod_original_sg_symbol_H-M P21/c
_cod_database_code 2016840
_cod_database_fobs_code 2016840

loop_
_symmetry_equiv_pos_as_xyz
'x, y, z'
'-x, y+1/2, -z+1/2'
'-x, -y, -z'
'x, -y-1/2, z-1/2'

loop_
_atom_site_type_symbol
_atom_site_label
_atom_site_fract_x
_atom_site_fract_y
_atom_site_fract_z
_atom_site_U_iso_or_equiv
_atom_site_adp_type
_atom_site_calc_flag
_atom_site_refinement_flags
_atom_site_occupancy
Nb Nb1 0.009533(12) 0.507853(5) 0.511909(6) 0.008290(10) Uani d P 0.50
F F1 0.11202(5) 0.59455(3) 0.67061(3) 0.01574(4) Uani d P 0.50
O O1 0.11202(5) 0.59455(3) 0.67061(3) 0.01574(4) Uani d P 0.50
F F2 0.17782(6) 0.61073(3) 0.36979(3) 0.02106(5) Uani d . 1
F F3 0.28697(5) 0.39493(3) 0.51657(3) 0.01911(5) Uani d . 1
O O2 0.60417(6) 0.62252(3) -0.12855(3) 0.01781(5) Uani d . 1
O O3 1.00718(5) 0.62993(3) -0.05875(3) 0.01441(4) Uani d . 1
H H3 1.0333 0.6216 -0.1503 0.022 Uiso calc R 1
N N1 0.44755(6) 0.70615(3) 0.13990(3) 0.01485(5) Uani d . 1
H H1A 0.4570 0.7898 0.1363 0.022 Uiso calc R 1
H H1B 0.3776 0.6827 0.2276 0.022 Uiso calc R 1
H H1C 0.3519 0.6785 0.0632 0.022 Uiso calc R 1
C C1 0.76489(6) 0.63467(3) -0.03415(3) 0.01119(4) Uani d . 1
C C2 0.70120(6) 0.65334(3) 0.12786(3) 0.01340(5) Uani d . 1
H H2A 0.7082 0.5735 0.1809 0.016 Uiso calc R 1
H H2B 0.8240 0.7097 0.1742 0.016 Uiso calc R 1

loop_
_atom_site_aniso_label
_atom_site_aniso_U_11
_atom_site_aniso_U_22
_atom_site_aniso_U_33
_atom_site_aniso_U_12
_atom_site_aniso_U_13
_atom_site_aniso_U_23
Nb1 0.00946(2) 0.00882(2) 0.00660(2) 0.000330(10) 0.000600(10) -0.000230(10)
F1 0.01719(8) 0.01886(8) 0.01118(7) -0.00143(7) 0.00056(6) -0.00375(6)
O1 0.01719(8) 0.01886(8) 0.01118(7) -0.00143(7) 0.00056(6) -0.00375(6)
F2 0.02009(9) 0.02075(9) 0.02233(9) -0.00249(8) 0.00680(8) 0.00799(8)
F3 0.01452(8) 0.01736(8) 0.02543(10) 0.00518(7) 0.00000(8) -0.00019(8)
O2 0.01470(8) 0.02780(12) 0.01092(7) -0.00077(9) -0.00224(7) -0.00257(8)
O3 0.01184(7) 0.02010(9) 0.01129(7) 0.00072(7) 0.00138(6) -0.00087(7)
N1 0.01280(8) 0.01951(10) 0.01223(8) -0.00037(8) 0.00254(7) -0.00162(8)
C1 0.01213(8) 0.01251(8) 0.00894(7) -0.00012(7) 0.00041(7) -0.00016(7)
C2 0.01432(10) 0.01723(10) 0.00865(8) 0.00147(8) 0.00038(7) 0.00044(7)

loop_
_atom_type_symbol
_atom_type_description
_atom_type_scat_dispersion_real
_atom_type_scat_dispersion_imag
_atom_type_scat_source
C C 0.0033 0.0016 'International Tables Vol C Tables 4.2.6.8 and 6.1.1.4'
H H 0.0000 0.0000 'International Tables Vol C Tables 4.2.6.8 and 6.1.1.4'
O O 0.0106 0.0060 'International Tables Vol C Tables 4.2.6.8 and 6.1.1.4'
N N 0.0061 0.0033 'International Tables Vol C Tables 4.2.6.8 and 6.1.1.4'
F F 0.0171 0.0103 'International Tables Vol C Tables 4.2.6.8 and 6.1.1.4'
Nb Nb -2.0727 0.6215 'International Tables Vol C Tables 4.2.6.8 and 6.1.1.4'

loop_
_geom_angle_atom_site_label_1
_geom_angle_atom_site_label_2
_geom_angle_atom_site_label_3
_geom_angle_site_symmetry_1
_geom_angle_site_symmetry_3
_geom_angle
_geom_angle_publ_flag
F1 Nb1 F2 . . 94.616(13) n
F1 Nb1 F3 . 3_566 94.011(13) n
F2 Nb1 F3 . 3_566 88.823(13) n
F1 Nb1 F3 . . 94.653(13) n
F2 Nb1 F3 . . 91.312(13) n
F3 Nb1 F3 3_566 . 171.296(3) n
F1 Nb1 F2 . 3_566 94.006(13) n
F2 Nb1 F2 . 3_566 171.377(3) n
F3 Nb1 F2 3_566 3_566 90.600(13) n
F3 Nb1 F2 . 3_566 87.963(13) n
F1 Nb1 F1 . 3_566 179.228(4) n
F2 Nb1 F1 . 3_566 86.155(12) n
F3 Nb1 F1 3_566 3_566 86.025(12) n
F3 Nb1 F1 . 3_566 85.301(12) n
F2 Nb1 F1 3_566 3_566 85.223(12) n
F1 Nb1 O1 . 3_566 179.228(4) n
F2 Nb1 O1 . 3_566 86.155(12) n
F3 Nb1 O1 3_566 3_566 86.025(12) n
F3 Nb1 O1 . 3_566 85.301(12) n
F2 Nb1 O1 3_566 3_566 85.223(12) n
C1 O3 H3 . . 109.5 n
C2 N1 H1A . . 109.5 n
C2 N1 H1B . . 109.5 n
H1A N1 H1B . . 109.5 n
C2 N1 H1C . . 109.5 n
H1A N1 H1C . . 109.5 n
H1B N1 H1C . . 109.5 n
O2 C1 O3 . . 125.13(3) n
O2 C1 C2 . . 121.89(3) n
O3 C1 C2 . . 112.96(3) n
N1 C2 C1 . . 109.30(3) n
N1 C2 H2A . . 109.8 n
C1 C2 H2A . . 109.8 n
N1 C2 H2B . . 109.8 n
C1 C2 H2B . . 109.8 n
H2A C2 H2B . . 108.3 n

loop_
_geom_bond_atom_site_label_1
_geom_bond_atom_site_label_2
_geom_bond_site_symmetry_2
_geom_bond_distance
_geom_bond_publ_flag
Nb1 Nb1 3_566 0.29214(10) n
Nb1 O1 . 1.7952(3) y
Nb1 F1 3_566 2.0862(3) y
Nb1 F2 . 1.9218(3) y
Nb1 F2 3_566 1.9484(3) y
Nb1 F3 3_566 1.9233(3) y
Nb1 F3 . 1.9264(3) y
Nb1 F1 . 1.7952(3) n
Nb1 O1 3_566 2.0862(3) n
F1 Nb1 3_566 2.0862(3) n
F2 Nb1 3_566 1.9484(3) n
F3 Nb1 3_566 1.9233(3) n
O2 C1 . 1.2155(4) n
O3 C1 . 1.3169(4) n
O3 H3 . 0.8400 n
N1 C2 . 1.4780(5) n
N1 H1A . 0.9100 n
N1 H1B . 0.9100 n
N1 H1C . 0.9100 n
C1 C2 . 1.5099(4) n
C2 H2A . 0.9900 n
C2 H2B . 0.9900 n

loop_
_geom_hbond_atom_site_label_D
_geom_hbond_atom_site_label_H
_geom_hbond_atom_site_label_A
_geom_hbond_site_symmetry_A
_geom_hbond_distance_DH
_geom_hbond_distance_HA
_geom_hbond_distance_DA
_geom_hbond_angle_DHA
_geom_hbond_publ_flag
O3 H3 (F1/O1) 1_654 0.84 1.69 2.5268(4) 173.7 y
N1 H1A O2 4_576 0.91 2.45 2.9149(5) 112.1 y
N1 H1A (F1/O1) 4_575 0.91 2.25 2.8259(4) 120.3 y
N1 H1A F3 2_655 0.91 2.25 2.8640(4) 124.2 y
N1 H1B F2 . 0.91 1.84 2.7264(4) 163.8 y
N1 H1C O3 1_455 0.91 2.21 3.0707(4) 157.6 y
N1 H1C O2 . 0.91 2.27 2.7121(4) 109.2 y
C2 H2A (F1/O1) 3_666 0.99 2.46 3.3952(4) 157.9 n

loop_
_geom_torsion_atom_site_label_1
_geom_torsion_atom_site_label_2
_geom_torsion_atom_site_label_3
_geom_torsion_atom_site_label_4
_geom_torsion
_geom_torsion_publ_flag
O2 C1 C2 N1 -24.12(5) n
O3 C1 C2 N1 157.61(3) n
